data_4075743
loop_
_publ_author_name
'Li, Xingwei'
'Vogel, Tiffany'
'Incarvito, Christopher D.'
'Crabtree, Robert H.'

_publ_section_title
;
 Electronic and Steric Effects in the Insertion of Alkynes into an
 Iridium(III) Hydride
;
_journal_issue 1
_journal_name_full Organometallics
_journal_page_first 62
_journal_paper_doi 10.1021/om049271z
_journal_volume 24
_journal_year 2005
_chemical_formula_sum 'C50 H44 F6 Ir O3 P2 Sb'
_chemical_formula_weight 1182.74
_chemical_name_systematic
; 
 ? 
;
_space_group_IT_number 5
_symmetry_cell_setting monoclinic
_symmetry_space_group_name_Hall 'C 2y'
_symmetry_space_group_name_H-M 'C 1 2 1'
_atom_sites_solution_hydrogens geom
_atom_sites_solution_primary direct
_atom_sites_solution_secondary difmap
_audit_creation_method SHELXL-97
_cell_angle_alpha 90.00
_cell_angle_beta 107.35(3)
_cell_angle_gamma 90.00
_cell_formula_units_Z 4
_cell_length_a 25.032(5)
_cell_length_b 14.670(3)
_cell_length_c 13.062(3)
_cell_measurement_temperature 173(2)
_cell_volume 4578.4(18)
_computing_cell_refinement Denzo
_computing_data_collection 'Nonius Collect'
_computing_data_reduction Denzo
_computing_molecular_graphics XP
_computing_publication_material XCIF
_computing_structure_refinement 'SHELXL-97 (Sheldrick, 1997)'
_computing_structure_solution 'SHELXS-97 (Sheldrick, 1990)'
_diffrn_ambient_temperature 173(2)
_diffrn_measured_fraction_theta_full 0.997
_diffrn_measured_fraction_theta_max 0.997
_diffrn_measurement_device_type 'Nonius KappaCCD'
_diffrn_measurement_method '\w scans'
_diffrn_radiation_monochromator graphite
_diffrn_radiation_source 'fine-focus sealed tube'
_diffrn_radiation_type MoK\a
_diffrn_radiation_wavelength 0.71073
_diffrn_reflns_av_R_equivalents 0.0000
_diffrn_reflns_av_sigmaI/netI 0.0628
_diffrn_reflns_limit_h_max 33
_diffrn_reflns_limit_h_min -33
_diffrn_reflns_limit_k_max 19
_diffrn_reflns_limit_k_min -19
_diffrn_reflns_limit_l_max 17
_diffrn_reflns_limit_l_min -17
_diffrn_reflns_number 9690
_diffrn_reflns_theta_full 28.30
_diffrn_reflns_theta_max 28.30
_diffrn_reflns_theta_min 2.69
_exptl_absorpt_coefficient_mu 3.630
_exptl_absorpt_correction_T_max 0.7129
_exptl_absorpt_correction_T_min 0.6120
_exptl_absorpt_correction_type none
_exptl_crystal_colour 'pale yellow'
_exptl_crystal_density_diffrn 1.716
_exptl_crystal_density_method 'not measured'
_exptl_crystal_description plate
_exptl_crystal_F_000 2320
_exptl_crystal_size_max 0.15
_exptl_crystal_size_mid 0.15
_exptl_crystal_size_min 0.10
_refine_diff_density_max 0.601
_refine_diff_density_min -1.782
_refine_diff_density_rms 0.128
_refine_ls_abs_structure_details 'Flack H D (1983), Acta Cryst. A39, 876-881'
_refine_ls_abs_structure_Flack -0.002(4)
_refine_ls_extinction_method none
_refine_ls_goodness_of_fit_ref 1.043
_refine_ls_hydrogen_treatment mixed
_refine_ls_matrix_type full
_refine_ls_number_parameters 597
_refine_ls_number_reflns 9690
_refine_ls_number_restraints 1
_refine_ls_restrained_S_all 1.043
_refine_ls_R_factor_all 0.0489
_refine_ls_R_factor_gt 0.0359
_refine_ls_shift/su_max 0.142
_refine_ls_shift/su_mean 0.007
_refine_ls_structure_factor_coef Fsqd
_refine_ls_weighting_details 'calc w=1/[\s^2^(Fo^2^)+(0.0300P)^2^+0.0000P] where P=(Fo^2^+2Fc^2^)/3'
_refine_ls_weighting_scheme calc
_refine_ls_wR_factor_gt 0.0684
_refine_ls_wR_factor_ref 0.0726
_reflns_number_gt 8394
_reflns_number_total 9690
_reflns_threshold_expression >2sigma(I)
_cod_data_source_file om049271zsi20040918_080327.cif
_cod_data_source_block xl07
_cod_depositor_comments
;
The following automatic conversions were performed:

'_symmetry_cell_setting' value 'Monoclinic' changed to 'monoclinic'
according to /home/saulius/struct/CIF-dictionaries/cif_core.dic
dictionary named 'cif_core.dic' version 2.4.1 from 2010-06-29.

Automatic conversion script
Id: cif_fix_values 1715 2011-07-08 13:25:40Z adriana 
;
_cod_original_cell_volume 4578.5(16)
_cod_original_sg_symbol_H-M C2
_cod_database_code 4075743

loop_
_symmetry_equiv_pos_as_xyz
'x, y, z'
'-x, y, -z'
'x+1/2, y+1/2, z'
'-x+1/2, y+1/2, -z'

loop_
_atom_site_label
_atom_site_type_symbol
_atom_site_fract_x
_atom_site_fract_y
_atom_site_fract_z
_atom_site_U_iso_or_equiv
_atom_site_adp_type
_atom_site_occupancy
_atom_site_symmetry_multiplicity
_atom_site_calc_flag
_atom_site_refinement_flags
_atom_site_disorder_assembly
_atom_site_disorder_group
Ir1 Ir 0.665016(7) 0.458249(17) 0.303531(14) 0.02075(5) Uani 1 1 d . . .
P1 P 0.67949(5) 0.44917(14) 0.13995(10) 0.0238(3) Uani 1 1 d . . .
P2 P 0.74717(6) 0.54347(10) 0.40226(11) 0.0235(3) Uani 1 1 d . . .
O1 O 0.64571(14) 0.4415(3) 0.4519(3) 0.0242(10) Uani 1 1 d . . .
O2 O 0.64276(17) 0.3354(3) 0.5729(3) 0.0351(10) Uani 1 1 d . . .
O3 O 0.62394(15) 0.5876(3) 0.2679(3) 0.0248(8) Uani 1 1 d . . .
C1 C 0.6925(2) 0.3314(4) 0.3461(4) 0.0248(12) Uani 1 1 d . . .
H1A H 0.7117 0.2968 0.3066 0.030 Uiso 1 1 calc R . .
C2 C 0.6820(2) 0.2986(4) 0.4346(4) 0.0270(13) Uani 1 1 d . . .
H2A H 0.6915 0.2382 0.4599 0.032 Uiso 1 1 calc R . .
C3 C 0.6556(2) 0.3611(4) 0.4868(4) 0.0247(12) Uani 1 1 d . . .
C4 C 0.6191(3) 0.4036(5) 0.6253(5) 0.0462(18) Uani 1 1 d . . .
H4A H 0.6116 0.3770 0.6884 0.069 Uiso 1 1 calc R . .
H4B H 0.5840 0.4261 0.5755 0.069 Uiso 1 1 calc R . .
H4C H 0.6455 0.4543 0.6476 0.069 Uiso 1 1 calc R . .
C5 C 0.5813(2) 0.4207(4) 0.2444(4) 0.0268(13) Uani 1 1 d . . .
C6 C 0.5473(2) 0.4932(4) 0.2126(5) 0.0287(13) Uani 1 1 d . . .
H6A H 0.5080 0.4853 0.1827 0.034 Uiso 1 1 calc R . .
C7 C 0.5713(2) 0.5812(4) 0.2249(5) 0.0267(14) Uani 1 1 d . . .
C8 C 0.5571(3) 0.3313(4) 0.2600(5) 0.0327(15) Uani 1 1 d . . .
C9 C 0.5140(3) 0.3294(5) 0.3072(6) 0.0439(17) Uani 1 1 d . . .
H9A H 0.5006 0.3850 0.3279 0.053 Uiso 1 1 calc R . .
C10 C 0.4901(3) 0.2471(6) 0.3244(6) 0.0516(19) Uani 1 1 d . . .
H10A H 0.4613 0.2470 0.3581 0.062 Uiso 1 1 calc R . .
C11 C 0.5077(3) 0.1669(5) 0.2933(6) 0.052(2) Uani 1 1 d . . .
H11A H 0.4904 0.1113 0.3030 0.062 Uiso 1 1 calc R . .
C12 C 0.5508(3) 0.1662(5) 0.2477(5) 0.0441(17) Uani 1 1 d . . .
H12A H 0.5631 0.1103 0.2258 0.053 Uiso 1 1 calc R . .
C13 C 0.5759(3) 0.2471(4) 0.2338(5) 0.0337(14) Uani 1 1 d . . .
H13A H 0.6068 0.2456 0.2057 0.040 Uiso 1 1 calc R . .
C14 C 0.5399(3) 0.6676(5) 0.1905(6) 0.0432(17) Uani 1 1 d . . .
H14A H 0.5658 0.7193 0.2086 0.065 Uiso 1 1 calc R . .
H14B H 0.5113 0.6742 0.2273 0.065 Uiso 1 1 calc R . .
H14C H 0.5219 0.6663 0.1128 0.065 Uiso 1 1 calc R . .
C15 C 0.6514(2) 0.5377(4) 0.0409(5) 0.0276(14) Uani 1 1 d . . .
C16 C 0.6312(2) 0.5157(4) -0.0697(4) 0.0344(15) Uani 1 1 d . . .
H16A H 0.6305 0.4539 -0.0919 0.041 Uiso 1 1 calc R . .
C17 C 0.6126(3) 0.5838(5) -0.1454(5) 0.0411(16) Uani 1 1 d . . .
H17A H 0.5987 0.5682 -0.2192 0.049 Uiso 1 1 calc R . .
C18 C 0.6140(3) 0.6738(5) -0.1149(5) 0.0416(17) Uani 1 1 d . . .
H18A H 0.6011 0.7201 -0.1674 0.050 Uiso 1 1 calc R . .
C19 C 0.6343(3) 0.6966(4) -0.0076(5) 0.0381(16) Uani 1 1 d . . .
H19A H 0.6355 0.7586 0.0139 0.046 Uiso 1 1 calc R . .
C20 C 0.6530(2) 0.6285(4) 0.0690(5) 0.0293(14) Uani 1 1 d . . .
H20A H 0.6671 0.6450 0.1425 0.035 Uiso 1 1 calc R . .
C21 C 0.7528(2) 0.4396(4) 0.1387(4) 0.0287(14) Uani 1 1 d . . .
C22 C 0.7911(2) 0.3963(4) 0.2240(5) 0.0297(13) Uani 1 1 d . . .
H22A H 0.7793 0.3735 0.2818 0.036 Uiso 1 1 calc R . .
C23 C 0.8467(3) 0.3860(4) 0.2257(5) 0.0351(15) Uani 1 1 d . . .
H23A H 0.8729 0.3575 0.2851 0.042 Uiso 1 1 calc R . .
C24 C 0.8633(3) 0.4174(4) 0.1404(5) 0.0370(15) Uani 1 1 d . . .
H24A H 0.9010 0.4098 0.1405 0.044 Uiso 1 1 calc R . .
C25 C 0.8253(2) 0.4598(6) 0.0550(5) 0.0416(13) Uani 1 1 d . . .
H25A H 0.8369 0.4810 -0.0037 0.050 Uiso 1 1 calc R . .
C26 C 0.7702(2) 0.4717(4) 0.0540(4) 0.0295(14) Uani 1 1 d . . .
H26A H 0.7444 0.5018 -0.0045 0.035 Uiso 1 1 calc R . .
C27 C 0.6489(3) 0.3454(4) 0.0689(5) 0.0263(14) Uani 1 1 d . . .
C28 C 0.5909(3) 0.3405(4) 0.0190(5) 0.0352(15) Uani 1 1 d . . .
H28A H 0.5676 0.3911 0.0208 0.042 Uiso 1 1 calc R . .
C29 C 0.5681(3) 0.2602(5) -0.0332(5) 0.0434(17) Uani 1 1 d . . .
H29A H 0.5291 0.2572 -0.0691 0.052 Uiso 1 1 calc R . .
C30 C 0.6010(3) 0.1861(5) -0.0336(5) 0.0450(18) Uani 1 1 d . . .
H30A H 0.5845 0.1316 -0.0684 0.054 Uiso 1 1 calc R . .
C31 C 0.6575(3) 0.1898(5) 0.0158(5) 0.0384(17) Uani 1 1 d . . .
H31A H 0.6803 0.1382 0.0148 0.046 Uiso 1 1 calc R . .
C32 C 0.6814(3) 0.2694(4) 0.0673(4) 0.0305(14) Uani 1 1 d . . .
H32A H 0.7206 0.2716 0.1019 0.037 Uiso 1 1 calc R . .
C33 C 0.7528(2) 0.6485(4) 0.3310(4) 0.0267(13) Uani 1 1 d . . .
C34 C 0.7837(3) 0.6517(5) 0.2585(5) 0.0379(15) Uani 1 1 d . . .
H34A H 0.8047 0.5999 0.2495 0.046 Uiso 1 1 calc R . .
C35 C 0.7841(3) 0.7299(5) 0.1992(5) 0.0480(19) Uani 1 1 d . . .
H35A H 0.8065 0.7318 0.1520 0.058 Uiso 1 1 calc R . .
C36 C 0.7529(3) 0.8040(5) 0.2076(6) 0.0511(19) Uani 1 1 d . . .
H36A H 0.7530 0.8565 0.1650 0.061 Uiso 1 1 calc R . .
C37 C 0.7216(3) 0.8029(5) 0.2771(6) 0.045(2) Uani 1 1 d . . .
H37A H 0.7001 0.8548 0.2832 0.054 Uiso 1 1 calc R . .
C38 C 0.7212(2) 0.7257(4) 0.3391(5) 0.0317(14) Uani 1 1 d . . .
H38A H 0.6993 0.7253 0.3873 0.038 Uiso 1 1 calc R . .
C39 C 0.8177(3) 0.4968(5) 0.4477(5) 0.0278(14) Uani 1 1 d . . .
C40 C 0.8257(3) 0.4078(5) 0.4843(5) 0.0338(16) Uani 1 1 d . . .
H40A H 0.7940 0.3703 0.4785 0.041 Uiso 1 1 calc R . .
C41 C 0.8783(3) 0.3726(5) 0.5287(6) 0.0455(18) Uani 1 1 d . . .
H41A H 0.8827 0.3115 0.5539 0.055 Uiso 1 1 calc R . .
C42 C 0.9248(3) 0.4257(6) 0.5370(6) 0.052(2) Uani 1 1 d . . .
H42A H 0.9612 0.4007 0.5662 0.062 Uiso 1 1 calc R . .
C43 C 0.9185(3) 0.5150(6) 0.5029(6) 0.048(2) Uani 1 1 d . . .
H43A H 0.9506 0.5516 0.5091 0.057 Uiso 1 1 calc R . .
C44 C 0.8652(2) 0.5520(5) 0.4592(5) 0.0351(15) Uani 1 1 d . . .
H44A H 0.8609 0.6140 0.4374 0.042 Uiso 1 1 calc R . .
C45 C 0.7386(2) 0.5805(4) 0.5310(4) 0.0259(12) Uani 1 1 d . . .
C46 C 0.6879(2) 0.6175(4) 0.5354(5) 0.0271(13) Uani 1 1 d . . .
H46A H 0.6580 0.6248 0.4710 0.032 Uiso 1 1 calc R . .
C47 C 0.6806(3) 0.6438(5) 0.6320(5) 0.0349(15) Uani 1 1 d . . .
H47A H 0.6463 0.6708 0.6333 0.042 Uiso 1 1 calc R . .
C48 C 0.7228(3) 0.6308(4) 0.7261(5) 0.0363(15) Uani 1 1 d . . .
H48A H 0.7176 0.6481 0.7927 0.044 Uiso 1 1 calc R . .
C49 C 0.7732(3) 0.5921(5) 0.7232(6) 0.0367(17) Uani 1 1 d . . .
H49A H 0.8023 0.5824 0.7881 0.044 Uiso 1 1 calc R . .
C50 C 0.7809(2) 0.5678(4) 0.6272(4) 0.0279(13) Uani 1 1 d . . .
H50A H 0.8156 0.5421 0.6262 0.033 Uiso 1 1 calc R . .
Sb1 Sb 0.5000 0.65582(4) 0.5000 0.03079(14) Uani 1 2 d S . .
F1 F 0.46548(18) 0.5666(3) 0.4019(3) 0.0627(12) Uani 1 1 d . . .
F2 F 0.46427(18) 0.7453(3) 0.4008(4) 0.0711(13) Uani 1 1 d . . .
F3 F 0.43989(15) 0.6573(4) 0.5562(3) 0.0600(12) Uani 1 1 d . . .
Sb2 Sb 1.0000 0.43057(4) 0.0000 0.0589(2) Uani 1 2 d S . .
F4 F 0.9960(6) 0.383(2) 0.1325(14) 0.159(9) Uani 0.50 1 d P A 1
F5 F 0.9827(9) 0.5422(14) 0.046(2) 0.188(11) Uani 0.50 1 d P . 1
F6 F 0.9246(11) 0.459(2) -0.072(3) 0.121(9) Uani 0.50 1 d P A 1
F4' F 0.9731(5) 0.3198(7) 0.0298(15) 0.119(5) Uani 0.50 1 d P . 2
F5' F 0.9872(6) 0.4794(14) 0.1151(16) 0.106(6) Uani 0.50 1 d P A 2
F6' F 0.9281(9) 0.405(2) -0.066(3) 0.143(13) Uani 0.50 1 d P A 2

loop_
_atom_site_aniso_label
_atom_site_aniso_U_11
_atom_site_aniso_U_22
_atom_site_aniso_U_33
_atom_site_aniso_U_23
_atom_site_aniso_U_13
_atom_site_aniso_U_12
Ir1 0.02109(9) 0.02117(9) 0.01955(9) -0.00067(12) 0.00538(6) 0.00154(12)
P1 0.0266(6) 0.0249(9) 0.0199(6) 0.0002(8) 0.0069(5) 0.0025(8)
P2 0.0218(7) 0.0271(8) 0.0218(7) -0.0021(6) 0.0069(6) 0.0002(6)
O1 0.0288(18) 0.027(3) 0.0211(17) -0.0006(17) 0.0139(14) -0.0038(17)
O2 0.048(3) 0.032(2) 0.032(2) 0.0045(19) 0.022(2) 0.001(2)
O3 0.027(2) 0.021(2) 0.028(2) 0.0035(16) 0.0106(17) 0.0068(16)
C1 0.020(3) 0.026(3) 0.028(3) -0.002(2) 0.006(2) 0.001(2)
C2 0.028(3) 0.023(3) 0.029(3) 0.003(2) 0.007(2) 0.008(2)
C3 0.021(3) 0.027(3) 0.024(3) 0.005(2) 0.004(2) -0.002(2)
C4 0.063(5) 0.046(4) 0.043(4) 0.003(3) 0.037(4) 0.004(4)
C5 0.015(3) 0.034(3) 0.029(3) -0.001(2) 0.004(2) -0.004(2)
C6 0.014(3) 0.037(3) 0.035(3) 0.006(3) 0.006(2) 0.006(2)
C7 0.020(3) 0.033(3) 0.026(3) 0.005(3) 0.005(2) 0.012(3)
C8 0.032(3) 0.033(4) 0.027(3) 0.003(3) 0.000(3) -0.002(3)
C9 0.039(4) 0.040(4) 0.053(4) 0.006(3) 0.013(3) -0.003(3)
C10 0.042(4) 0.061(5) 0.054(5) 0.018(4) 0.017(3) -0.006(4)
C11 0.047(4) 0.042(5) 0.055(5) 0.019(4) 0.000(4) -0.012(4)
C12 0.040(4) 0.037(4) 0.045(4) 0.010(3) -0.001(3) -0.005(3)
C13 0.032(3) 0.031(4) 0.031(3) -0.003(3) -0.001(3) -0.004(3)
C14 0.038(4) 0.034(4) 0.055(4) 0.012(3) 0.010(3) 0.012(3)
C15 0.032(3) 0.029(3) 0.020(3) -0.001(3) 0.006(2) -0.001(3)
C16 0.040(4) 0.039(4) 0.021(3) -0.001(3) 0.004(3) 0.007(3)
C17 0.040(4) 0.060(5) 0.021(3) 0.005(3) 0.006(3) -0.004(3)
C18 0.048(4) 0.039(4) 0.031(4) 0.014(3) 0.002(3) 0.000(3)
C19 0.054(5) 0.018(3) 0.041(4) 0.003(3) 0.011(3) -0.003(3)
C20 0.031(3) 0.033(4) 0.024(3) 0.003(3) 0.007(3) -0.005(3)
C21 0.033(3) 0.028(4) 0.027(3) -0.006(2) 0.011(2) 0.000(2)
C22 0.029(3) 0.033(3) 0.029(3) -0.004(3) 0.012(3) -0.001(3)
C23 0.033(3) 0.035(4) 0.038(4) -0.004(3) 0.012(3) 0.008(3)
C24 0.028(3) 0.030(3) 0.061(4) -0.005(3) 0.026(3) 0.002(3)
C25 0.050(3) 0.032(3) 0.053(4) 0.011(5) 0.032(3) 0.001(5)
C26 0.038(3) 0.017(4) 0.036(3) 0.003(3) 0.015(2) 0.005(3)
C27 0.038(3) 0.025(3) 0.015(3) -0.003(3) 0.006(2) -0.009(3)
C28 0.036(3) 0.040(4) 0.027(3) -0.005(3) 0.006(3) -0.002(3)
C29 0.046(4) 0.053(5) 0.027(3) -0.006(3) 0.004(3) -0.010(4)
C30 0.061(5) 0.038(4) 0.035(4) -0.014(3) 0.011(3) -0.017(4)
C31 0.056(5) 0.025(4) 0.032(4) 0.001(3) 0.011(3) 0.003(3)
C32 0.038(3) 0.028(3) 0.023(3) 0.005(3) 0.006(3) 0.006(3)
C33 0.030(3) 0.031(3) 0.018(3) 0.001(2) 0.005(2) -0.006(3)
C34 0.055(4) 0.036(4) 0.024(3) -0.004(3) 0.015(3) -0.014(3)
C35 0.059(5) 0.056(5) 0.032(4) -0.005(3) 0.018(3) -0.022(4)
C36 0.077(5) 0.041(4) 0.037(4) 0.005(3) 0.019(4) -0.018(4)
C37 0.058(5) 0.034(4) 0.034(4) 0.003(3) 0.002(4) -0.003(4)
C38 0.036(3) 0.028(3) 0.030(3) -0.004(3) 0.008(3) -0.004(3)
C39 0.022(3) 0.034(3) 0.028(3) -0.010(3) 0.009(3) 0.000(2)
C40 0.029(3) 0.035(4) 0.033(4) 0.000(3) 0.003(3) 0.002(3)
C41 0.033(4) 0.046(4) 0.049(4) -0.008(4) -0.001(3) 0.014(3)
C42 0.026(4) 0.065(5) 0.056(5) -0.013(4) -0.002(3) 0.015(3)
C43 0.017(3) 0.056(5) 0.067(5) -0.016(4) 0.008(3) -0.007(3)
C44 0.027(3) 0.040(4) 0.040(4) -0.011(3) 0.013(3) -0.003(3)
C45 0.028(3) 0.025(3) 0.023(3) -0.002(2) 0.006(2) -0.005(2)
C46 0.025(3) 0.028(3) 0.028(3) -0.010(2) 0.007(2) -0.001(2)
C47 0.035(3) 0.040(4) 0.032(3) -0.009(3) 0.013(3) -0.011(3)
C48 0.046(4) 0.040(4) 0.027(3) -0.010(3) 0.016(3) -0.018(3)
C49 0.035(4) 0.041(4) 0.032(4) 0.001(3) 0.007(3) -0.003(3)
C50 0.031(3) 0.028(3) 0.025(3) 0.003(2) 0.009(2) -0.003(2)
Sb1 0.0228(3) 0.0391(3) 0.0290(3) 0.000 0.0056(2) 0.000
F1 0.069(3) 0.072(3) 0.040(2) -0.018(2) 0.005(2) -0.030(2)
F2 0.076(3) 0.073(3) 0.071(3) 0.037(3) 0.031(2) 0.026(3)
F3 0.035(2) 0.099(4) 0.051(2) 0.008(2) 0.0207(19) 0.003(2)
Sb2 0.0596(4) 0.0388(5) 0.0981(6) 0.000 0.0537(4) 0.000
F4 0.088(10) 0.30(3) 0.115(12) 0.081(17) 0.069(9) 0.052(14)
F5 0.172(19) 0.120(14) 0.27(3) -0.109(18) 0.053(17) 0.084(15)
F6 0.075(11) 0.17(2) 0.120(13) -0.003(18) 0.025(8) 0.003(15)
F4' 0.112(11) 0.040(6) 0.183(16) 0.033(8) 0.010(10) -0.020(6)
F5' 0.065(8) 0.134(17) 0.133(13) -0.076(11) 0.052(8) -0.012(9)
F6' 0.053(12) 0.25(4) 0.144(16) -0.01(2) 0.053(12) -0.070(18)

loop_
_atom_type_symbol
_atom_type_description
_atom_type_scat_dispersion_real
_atom_type_scat_dispersion_imag
_atom_type_scat_source
C C 0.0033 0.0016 'International Tables Vol C Tables 4.2.6.8 and 6.1.1.4'
H H 0.0000 0.0000 'International Tables Vol C Tables 4.2.6.8 and 6.1.1.4'
O O 0.0106 0.0060 'International Tables Vol C Tables 4.2.6.8 and 6.1.1.4'
F F 0.0171 0.0103 'International Tables Vol C Tables 4.2.6.8 and 6.1.1.4'
P P 0.1023 0.0942 'International Tables Vol C Tables 4.2.6.8 and 6.1.1.4'
Sb Sb -0.5866 1.5461 'International Tables Vol C Tables 4.2.6.8 and 6.1.1.4'
Ir Ir -1.4442 7.9887 'International Tables Vol C Tables 4.2.6.8 and 6.1.1.4'

loop_
_geom_angle_atom_site_label_1
_geom_angle_atom_site_label_2
_geom_angle_atom_site_label_3
_geom_angle
_geom_angle_site_symmetry_1
_geom_angle_site_symmetry_3
C1 Ir1 C5 94.7(2) . .
C1 Ir1 O3 170.26(19) . .
C5 Ir1 O3 77.8(2) . .
C1 Ir1 O1 78.2(2) . .
C5 Ir1 O1 80.33(18) . .
O3 Ir1 O1 94.29(15) . .
C1 Ir1 P1 93.90(17) . .
C5 Ir1 P1 93.47(16) . .
O3 Ir1 P1 92.78(11) . .
O1 Ir1 P1 169.38(13) . .
C1 Ir1 P2 99.46(15) . .
C5 Ir1 P2 159.29(16) . .
O3 Ir1 P2 86.26(11) . .
O1 Ir1 P2 87.85(10) . .
P1 Ir1 P2 100.51(6) . .
C15 P1 C27 102.7(3) . .
C15 P1 C21 102.8(3) . .
C27 P1 C21 101.5(3) . .
C15 P1 Ir1 119.3(2) . .
C27 P1 Ir1 111.5(2) . .
C21 P1 Ir1 116.76(17) . .
C39 P2 C33 105.6(3) . .
C39 P2 C45 100.3(3) . .
C33 P2 C45 105.3(3) . .
C39 P2 Ir1 124.5(2) . .
C33 P2 Ir1 110.25(17) . .
C45 P2 Ir1 109.10(18) . .
C3 O1 Ir1 111.1(4) . .
C3 O2 C4 116.7(5) . .
C7 O3 Ir1 113.4(3) . .
C2 C1 Ir1 115.5(4) . .
C1 C2 C3 114.8(5) . .
O1 C3 O2 120.3(5) . .
O1 C3 C2 120.1(5) . .
O2 C3 C2 119.6(5) . .
C6 C5 C8 119.5(5) . .
C6 C5 Ir1 112.3(4) . .
C8 C5 Ir1 126.2(4) . .
C5 C6 C7 118.4(5) . .
O3 C7 C6 117.9(5) . .
O3 C7 C14 117.0(6) . .
C6 C7 C14 125.1(5) . .
C13 C8 C9 116.9(6) . .
C13 C8 C5 124.4(6) . .
C9 C8 C5 118.7(6) . .
C10 C9 C8 120.9(7) . .
C11 C10 C9 120.6(7) . .
C10 C11 C12 120.0(7) . .
C13 C12 C11 119.7(7) . .
C12 C13 C8 121.8(6) . .
C20 C15 C16 117.7(6) . .
C20 C15 P1 121.7(5) . .
C16 C15 P1 120.4(5) . .
C17 C16 C15 120.3(6) . .
C18 C17 C16 120.8(6) . .
C17 C18 C19 119.7(6) . .
C18 C19 C20 119.9(6) . .
C15 C20 C19 121.7(6) . .
C22 C21 C26 119.3(5) . .
C22 C21 P1 118.5(4) . .
C26 C21 P1 122.1(4) . .
C21 C22 C23 120.7(6) . .
C24 C23 C22 119.4(6) . .
C25 C24 C23 120.1(5) . .
C24 C25 C26 120.6(5) . .
C21 C26 C25 119.9(5) . .
C32 C27 C28 118.8(6) . .
C32 C27 P1 121.4(5) . .
C28 C27 P1 119.7(5) . .
C29 C28 C27 119.0(6) . .
C30 C29 C28 121.1(6) . .
C29 C30 C31 120.3(6) . .
C30 C31 C32 119.8(6) . .
C27 C32 C31 120.9(6) . .
C34 C33 C38 117.7(6) . .
C34 C33 P2 121.2(5) . .
C38 C33 P2 120.7(4) . .
C35 C34 C33 120.4(7) . .
C36 C35 C34 121.1(7) . .
C37 C36 C35 120.0(7) . .
C36 C37 C38 120.1(7) . .
C37 C38 C33 120.6(6) . .
C40 C39 C44 118.3(6) . .
C40 C39 P2 119.6(5) . .
C44 C39 P2 121.6(5) . .
C41 C40 C39 121.6(7) . .
C40 C41 C42 120.1(7) . .
C41 C42 C43 120.0(7) . .
C42 C43 C44 120.3(7) . .
C43 C44 C39 119.6(7) . .
C50 C45 C46 118.1(5) . .
C50 C45 P2 121.3(4) . .
C46 C45 P2 120.4(4) . .
C47 C46 C45 121.0(5) . .
C48 C47 C46 120.2(6) . .
C47 C48 C49 119.5(6) . .
C50 C49 C48 120.4(7) . .
C49 C50 C45 120.9(6) . .
F1 Sb1 F1 90.2(3) . 2_656
F1 Sb1 F3 90.9(2) . .
F1 Sb1 F3 90.0(2) 2_656 .
F1 Sb1 F3 90.0(2) . 2_656
F1 Sb1 F3 90.9(2) 2_656 2_656
F3 Sb1 F3 178.7(3) . 2_656
F1 Sb1 F2 179.3(2) . 2_656
F1 Sb1 F2 89.3(2) 2_656 2_656
F3 Sb1 F2 89.7(2) . 2_656
F3 Sb1 F2 89.40(19) 2_656 2_656
F1 Sb1 F2 89.3(2) . .
F1 Sb1 F2 179.3(2) 2_656 .
F3 Sb1 F2 89.40(19) . .
F3 Sb1 F2 89.7(2) 2_656 .
F2 Sb1 F2 91.1(3) 2_656 .
F5' Sb2 F5' 132.5(15) . 2_755
F5' Sb2 F6' 95.0(11) . .
F5' Sb2 F6' 94.9(11) 2_755 .
F5' Sb2 F6' 94.9(11) . 2_755
F5' Sb2 F6' 95.0(11) 2_755 2_755
F6' Sb2 F6' 155.5(19) . 2_755
F5' Sb2 F4' 90.4(8) . .
F5' Sb2 F4' 134.6(11) 2_755 .
F6' Sb2 F4' 62.4(10) . .
F6' Sb2 F4' 95.1(11) 2_755 .
F5' Sb2 F4' 134.6(11) . 2_755
F5' Sb2 F4' 90.4(8) 2_755 2_755
F6' Sb2 F4' 95.1(11) . 2_755
F6' Sb2 F4' 62.4(10) 2_755 2_755
F4' Sb2 F4' 56.5(10) . 2_755
F5' Sb2 F5 92.0(14) . 2_755
F5' Sb2 F5 41.2(9) 2_755 2_755
F6' Sb2 F5 109.4(12) . 2_755
F6' Sb2 F5 92.6(12) 2_755 2_755
F4' Sb2 F5 171.7(8) . 2_755
F4' Sb2 F5 125.4(10) 2_755 2_755
F5' Sb2 F5 41.2(9) . .
F5' Sb2 F5 92.0(14) 2_755 .
F6' Sb2 F5 92.6(12) . .
F6' Sb2 F5 109.4(12) 2_755 .
F4' Sb2 F5 125.4(10) . .
F4' Sb2 F5 171.7(8) 2_755 .
F5 Sb2 F5 54.0(18) 2_755 .
F5' Sb2 F6 84.1(10) . 2_755
F5' Sb2 F6 85.8(12) 2_755 2_755
F6' Sb2 F6 179.0(18) . 2_755
F6' Sb2 F6 24.9(15) 2_755 2_755
F4' Sb2 F6 117.5(11) . 2_755
F4' Sb2 F6 85.6(9) 2_755 2_755
F5 Sb2 F6 70.7(12) 2_755 2_755
F5 Sb2 F6 86.7(11) . 2_755
F5' Sb2 F6 85.8(12) . .
F5' Sb2 F6 84.1(10) 2_755 .
F6' Sb2 F6 24.9(15) . .
F6' Sb2 F6 179.0(18) 2_755 .
F4' Sb2 F6 85.6(9) . .
F4' Sb2 F6 117.5(11) 2_755 .
F5 Sb2 F6 86.7(11) 2_755 .
F5 Sb2 F6 70.7(12) . .
F6 Sb2 F6 154.8(18) 2_755 .
F5' Sb2 F4 45.9(8) . .
F5' Sb2 F4 172.6(10) 2_755 .
F6' Sb2 F4 92.6(11) . .
F6' Sb2 F4 78.4(11) 2_755 .
F4' Sb2 F4 50.3(9) . .
F4' Sb2 F4 89.5(11) 2_755 .
F5 Sb2 F4 134.8(14) 2_755 .
F5 Sb2 F4 87.1(10) . .
F6 Sb2 F4 86.7(11) 2_755 .
F6 Sb2 F4 102.6(10) . .
F5' Sb2 F4 172.6(10) . 2_755
F5' Sb2 F4 45.9(8) 2_755 2_755
F6' Sb2 F4 78.4(11) . 2_755
F6' Sb2 F4 92.6(11) 2_755 2_755
F4' Sb2 F4 89.5(11) . 2_755
F4' Sb2 F4 50.3(9) 2_755 2_755
F5 Sb2 F4 87.1(10) 2_755 2_755
F5 Sb2 F4 134.8(14) . 2_755
F6 Sb2 F4 102.6(10) 2_755 2_755
F6 Sb2 F4 86.7(11) . 2_755
F4 Sb2 F4 136.9(18) . 2_755
F5 F5 Sb2 63.0(9) 2_755 .
F4' F4' Sb2 61.7(5) 2_755 .

loop_
_geom_bond_atom_site_label_1
_geom_bond_atom_site_label_2
_geom_bond_distance
_geom_bond_site_symmetry_2
Ir1 C1 2.004(6) .
Ir1 C5 2.079(5) .
Ir1 O3 2.142(4) .
Ir1 O1 2.147(3) .
Ir1 P1 2.2751(13) .
Ir1 P2 2.4235(16) .
P1 C15 1.820(6) .
P1 C27 1.828(6) .
P1 C21 1.845(5) .
P2 C39 1.821(6) .
P2 C33 1.827(6) .
P2 C45 1.840(6) .
O1 C3 1.262(7) .
O2 C3 1.315(7) .
O2 C4 1.436(7) .
O3 C7 1.272(6) .
C1 C2 1.349(8) .
C2 C3 1.418(8) .
C5 C6 1.349(8) .
C5 C8 1.485(8) .
C6 C7 1.412(9) .
C7 C14 1.490(8) .
C8 C13 1.400(9) .
C8 C9 1.393(9) .
C9 C10 1.395(10) .
C10 C11 1.360(11) .
C11 C12 1.378(10) .
C12 C13 1.379(9) .
C15 C20 1.379(8) .
C15 C16 1.418(8) .
C16 C17 1.386(9) .
C17 C18 1.377(10) .
C18 C19 1.382(9) .
C19 C20 1.392(9) .
C21 C22 1.389(8) .
C21 C26 1.386(8) .
C22 C23 1.393(8) .
C23 C24 1.380(9) .
C24 C25 1.381(9) .
C25 C26 1.385(7) .
C27 C32 1.383(9) .
C27 C28 1.405(8) .
C28 C29 1.394(9) .
C29 C30 1.364(10) .
C30 C31 1.370(9) .
C31 C32 1.391(9) .
C33 C34 1.391(8) .
C33 C38 1.403(8) .
C34 C35 1.385(9) .
C35 C36 1.361(10) .
C36 C37 1.365(11) .
C37 C38 1.395(9) .
C39 C40 1.383(8) .
C39 C44 1.408(9) .
C40 C41 1.372(9) .
C41 C42 1.377(11) .
C42 C43 1.379(11) .
C43 C44 1.396(9) .
C45 C50 1.393(7) .
C45 C46 1.398(8) .
C46 C47 1.383(8) .
C47 C48 1.374(8) .
C48 C49 1.395(9) .
C49 C50 1.372(9) .
Sb1 F1 1.856(4) .
Sb1 F1 1.856(4) 2_656
Sb1 F3 1.861(4) .
Sb1 F3 1.861(4) 2_656
Sb1 F2 1.874(4) 2_656
Sb1 F2 1.874(4) .
Sb2 F5' 1.779(14) .
Sb2 F5' 1.779(14) 2_755
Sb2 F6' 1.79(2) .
Sb2 F6' 1.79(2) 2_755
Sb2 F4' 1.844(11) .
Sb2 F4' 1.844(11) 2_755
Sb2 F5 1.839(13) 2_755
Sb2 F5 1.839(13) .
Sb2 F6 1.89(3) 2_755
Sb2 F6 1.89(3) .
Sb2 F4 1.896(15) .
Sb2 F4 1.896(15) 2_755
F5 F5 1.67(5) 2_755
F4' F4' 1.75(3) 2_755
